data_2239593
loop_
_publ_author_name
'Inglebert, S. Antony'
'Kamalraja, Jayabal'
'Sethusankar, K.'
'Perumal, Paramasivam T.'

_publ_section_title
;
 7,7-Dimethyl-2-methylamino-4-(4-methylphenyl)-3-nitro-7,8-dihydro-4<i>H</i>-chromen-5(6<i>H</i>)-one
;
_journal_coeditor_code SU2733
_journal_issue 6
_journal_name_full 'Acta Crystallographica Section E'
_journal_page_first o710
_journal_page_last o711
_journal_paper_doi 10.1107/S1600536814010794
_journal_volume 70
_journal_year 2014
_chemical_formula_iupac 'C19 H22 N2 O4'
_chemical_formula_moiety 'C19 H22 N2 O4'
_chemical_formula_sum 'C19 H22 N2 O4'
_chemical_formula_weight 342.39
_chemical_name_systematic
7,7-Dimethyl-2-methylamino-4-(4-methylphenyl)-3-nitro-7,8-dihydro-4<i>H</i>-chromen-5(6<i>H</i>)-one
_space_group_IT_number 14
_symmetry_cell_setting monoclinic
_symmetry_space_group_name_Hall '-P 2ybc'
_symmetry_space_group_name_H-M 'P 1 21/c 1'
_atom_sites_solution_hydrogens geom
_atom_sites_solution_primary direct
_atom_sites_solution_secondary difmap
_audit_creation_method SHELXL-97
_cell_angle_alpha 90.00
_cell_angle_beta 105.1220(10)
_cell_angle_gamma 90.00
_cell_formula_units_Z 4
_cell_length_a 9.4373(5)
_cell_length_b 15.8487(8)
_cell_length_c 12.1414(6)
_cell_measurement_reflns_used 4023
_cell_measurement_temperature 293(2)
_cell_measurement_theta_max 27.50
_cell_measurement_theta_min 2.16
_cell_volume 1753.09(16)
_computing_cell_refinement 'SAINT (Bruker, 2008)'
_computing_data_collection 'APEX2 (Bruker, 2008)'
_computing_data_reduction 'SAINT (Bruker, 2008)'
_computing_molecular_graphics 'ORTEP-3 for Windows (Farrugia, 2012)'
_computing_publication_material 'SHELXL97  (Sheldrick, 2008) and PLATON (Spek, 2009)'
_computing_structure_refinement 'SHELXL97 (Sheldrick, 2008)'
_computing_structure_solution 'SHELXS97 (Sheldrick, 2008)'
_diffrn_ambient_temperature 293(2)
_diffrn_measured_fraction_theta_full 1.000
_diffrn_measured_fraction_theta_max 1.000
_diffrn_measurement_device_type 'Bruker Kappa APEXII CCD'
_diffrn_measurement_method '\w and \f scan'
_diffrn_radiation_monochromator graphite
_diffrn_radiation_source 'fine-focus sealed tube'
_diffrn_radiation_type MoK\a
_diffrn_radiation_wavelength 0.71073
_diffrn_reflns_av_R_equivalents 0.0217
_diffrn_reflns_av_sigmaI/netI 0.0151
_diffrn_reflns_limit_h_max 12
_diffrn_reflns_limit_h_min -12
_diffrn_reflns_limit_k_max 20
_diffrn_reflns_limit_k_min -20
_diffrn_reflns_limit_l_max 15
_diffrn_reflns_limit_l_min -15
_diffrn_reflns_number 22747
_diffrn_reflns_theta_full 27.50
_diffrn_reflns_theta_max 27.50
_diffrn_reflns_theta_min 2.16
_diffrn_standards_decay_% 0
_exptl_absorpt_coefficient_mu 0.092
_exptl_absorpt_correction_T_max 0.968
_exptl_absorpt_correction_T_min 0.968
_exptl_absorpt_correction_type multi-scan
_exptl_absorpt_process_details '(SADABS; Bruker, 2008)'
_exptl_crystal_colour colourless
_exptl_crystal_density_diffrn 1.297
_exptl_crystal_density_method 'not measured'
_exptl_crystal_description block
_exptl_crystal_F_000 728
_exptl_crystal_size_max 0.30
_exptl_crystal_size_mid 0.25
_exptl_crystal_size_min 0.20
_refine_diff_density_max 0.241
_refine_diff_density_min -0.268
_refine_ls_extinction_method none
_refine_ls_goodness_of_fit_ref 1.039
_refine_ls_hydrogen_treatment constr
_refine_ls_matrix_type full
_refine_ls_number_parameters 226
_refine_ls_number_reflns 4023
_refine_ls_number_restraints 0
_refine_ls_restrained_S_all 1.039
_refine_ls_R_factor_all 0.0519
_refine_ls_R_factor_gt 0.0414
_refine_ls_shift/su_max 0.000
_refine_ls_shift/su_mean 0.000
_refine_ls_structure_factor_coef Fsqd
_refine_ls_weighting_details 'calc w=1/[\s^2^(Fo^2^)+(0.0725P)^2^+0.3328P] where P=(Fo^2^+2Fc^2^)/3'
_refine_ls_weighting_scheme calc
_refine_ls_wR_factor_gt 0.1176
_refine_ls_wR_factor_ref 0.1287
_reflns_number_gt 3290
_reflns_number_total 4023
_reflns_threshold_expression >2sigma(I)
_cod_data_source_file su2733sup1.cif
_cod_data_source_block I
_cod_original_cell_volume 1753.09(15)
_cod_original_sg_symbol_H-M 'P 21/c'
_cod_database_code 2239593
_cod_database_fobs_code 2239593

loop_
_symmetry_equiv_pos_as_xyz
'x, y, z'
'-x, y+1/2, -z+1/2'
'-x, -y, -z'
'x, -y-1/2, z-1/2'

loop_
_atom_site_type_symbol
_atom_site_label
_atom_site_fract_x
_atom_site_fract_y
_atom_site_fract_z
_atom_site_U_iso_or_equiv
_atom_site_adp_type
_atom_site_calc_flag
_atom_site_refinement_flags
_atom_site_occupancy
_atom_site_symmetry_multiplicity
C C1 0.35586(16) 0.13090(10) 0.09850(12) 0.0483(3) Uani d . 1 1
C C2 0.26190(17) 0.06267(10) 0.06696(12) 0.0482(3) Uani d . 1 1
H H2 0.2468 0.0401 -0.0059 0.058 Uiso calc R 1 1
C C3 0.19010(15) 0.02757(8) 0.14194(11) 0.0415(3) Uani d . 1 1
H H3 0.1263 -0.0175 0.1184 0.050 Uiso calc R 1 1
C C4 0.21229(13) 0.05885(7) 0.25161(10) 0.0337(3) Uani d . 1 1
C C5 0.30488(14) 0.12771(8) 0.28302(11) 0.0396(3) Uani d . 1 1
H H5 0.3197 0.1505 0.3557 0.047 Uiso calc R 1 1
C C6 0.37535(15) 0.16289(9) 0.20772(12) 0.0458(3) Uani d . 1 1
H H6 0.4371 0.2089 0.2307 0.055 Uiso calc R 1 1
C C7 0.4372(2) 0.16838(15) 0.01843(17) 0.0787(6) Uani d . 1 1
H H7A 0.4967 0.2146 0.0554 0.118 Uiso calc R 1 1
H H7B 0.3679 0.1883 -0.0492 0.118 Uiso calc R 1 1
H H7C 0.4987 0.1261 -0.0018 0.118 Uiso calc R 1 1
C C8 0.41028(17) 0.05680(10) 0.74565(12) 0.0526(4) Uani d . 1 1
H H8A 0.4903 0.0313 0.8011 0.079 Uiso calc R 1 1
H H8B 0.3235 0.0552 0.7728 0.079 Uiso calc R 1 1
H H8C 0.4343 0.1143 0.7336 0.079 Uiso calc R 1 1
C C9 -0.19570(18) 0.30022(10) 0.45333(15) 0.0582(4) Uani d . 1 1
H H9A -0.2572 0.2675 0.4889 0.087 Uiso calc R 1 1
H H9B -0.2558 0.3308 0.3899 0.087 Uiso calc R 1 1
H H9C -0.1388 0.3392 0.5077 0.087 Uiso calc R 1 1
C C10 0.00622(16) 0.29312(9) 0.35491(13) 0.0492(3) Uani d . 1 1
H H10A -0.0532 0.3238 0.2913 0.074 Uiso calc R 1 1
H H10B 0.0708 0.2559 0.3287 0.074 Uiso calc R 1 1
H H10C 0.0632 0.3320 0.4094 0.074 Uiso calc R 1 1
C C11 0.13852(13) 0.01918(7) 0.33750(10) 0.0339(3) Uani d . 1 1
H H11 0.0773 -0.0281 0.3006 0.041 Uiso calc R 1 1
C C12 0.24902(13) -0.01314(7) 0.44158(10) 0.0343(3) Uani d . 1 1
C C13 0.28241(13) 0.02932(8) 0.54548(10) 0.0352(3) Uani d . 1 1
C C14 0.08036(14) 0.12100(8) 0.47489(10) 0.0362(3) Uani d . 1 1
C C15 0.00113(15) 0.19200(9) 0.51285(11) 0.0425(3) Uani d . 1 1
H H15A 0.0718 0.2298 0.5609 0.051 Uiso calc R 1 1
H H15B -0.0615 0.1699 0.5580 0.051 Uiso calc R 1 1
C C16 -0.09273(14) 0.24144(8) 0.41109(12) 0.0406(3) Uani d . 1 1
C C17 -0.18292(14) 0.17886(9) 0.32523(12) 0.0440(3) Uani d . 1 1
H H17A -0.2584 0.1552 0.3570 0.053 Uiso calc R 1 1
H H17B -0.2318 0.2095 0.2567 0.053 Uiso calc R 1 1
C C18 -0.09720(13) 0.10749(8) 0.29228(11) 0.0388(3) Uani d . 1 1
C C19 0.04223(13) 0.08322(8) 0.37386(10) 0.0344(3) Uani d . 1 1
N N1 0.38424(12) 0.01069(7) 0.63882(9) 0.0410(3) Uani d . 1 1
H H1 0.4396 -0.0320 0.6365 0.049 Uiso calc R 1 1
N N2 0.32677(12) -0.08485(7) 0.42859(9) 0.0378(2) Uani d . 1 1
O O1 0.20515(10) 0.09898(6) 0.55876(7) 0.0424(2) Uani d . 1 1
O O2 -0.14135(11) 0.06874(7) 0.20344(9) 0.0559(3) Uani d . 1 1
O O3 0.42802(11) -0.11268(6) 0.51012(9) 0.0484(3) Uani d . 1 1
O O4 0.29464(12) -0.12159(6) 0.33498(9) 0.0508(3) Uani d . 1 1

loop_
_atom_site_aniso_label
_atom_site_aniso_U_11
_atom_site_aniso_U_22
_atom_site_aniso_U_33
_atom_site_aniso_U_12
_atom_site_aniso_U_13
_atom_site_aniso_U_23
C1 0.0473(7) 0.0549(8) 0.0458(8) 0.0037(6) 0.0177(6) 0.0092(6)
C2 0.0579(8) 0.0548(8) 0.0333(7) 0.0044(7) 0.0147(6) -0.0007(6)
C3 0.0481(7) 0.0391(7) 0.0363(6) -0.0009(6) 0.0092(5) -0.0022(5)
C4 0.0342(6) 0.0340(6) 0.0318(6) 0.0034(5) 0.0068(5) 0.0018(5)
C5 0.0397(6) 0.0417(7) 0.0356(6) -0.0020(5) 0.0069(5) -0.0031(5)
C6 0.0415(7) 0.0446(7) 0.0511(8) -0.0053(6) 0.0116(6) 0.0026(6)
C7 0.0853(13) 0.0951(15) 0.0681(12) -0.0151(11) 0.0421(10) 0.0092(11)
C8 0.0526(8) 0.0620(9) 0.0371(7) 0.0013(7) 0.0007(6) -0.0017(6)
C9 0.0604(9) 0.0534(9) 0.0656(10) 0.0194(7) 0.0253(8) 0.0050(7)
C10 0.0491(7) 0.0431(7) 0.0560(8) -0.0010(6) 0.0147(6) 0.0081(6)
C11 0.0356(6) 0.0322(6) 0.0327(6) -0.0009(5) 0.0069(5) -0.0008(5)
C12 0.0359(6) 0.0323(6) 0.0345(6) 0.0006(5) 0.0088(5) 0.0033(5)
C13 0.0361(6) 0.0335(6) 0.0357(6) -0.0007(5) 0.0090(5) 0.0055(5)
C14 0.0377(6) 0.0375(6) 0.0335(6) 0.0027(5) 0.0093(5) 0.0055(5)
C15 0.0492(7) 0.0432(7) 0.0375(7) 0.0078(6) 0.0153(6) 0.0012(5)
C16 0.0398(6) 0.0398(7) 0.0445(7) 0.0063(5) 0.0150(6) 0.0048(5)
C17 0.0321(6) 0.0491(7) 0.0505(8) 0.0038(5) 0.0102(5) 0.0068(6)
C18 0.0337(6) 0.0440(7) 0.0382(7) -0.0030(5) 0.0085(5) 0.0040(5)
C19 0.0336(6) 0.0360(6) 0.0338(6) 0.0007(5) 0.0090(5) 0.0030(5)
N1 0.0419(6) 0.0427(6) 0.0350(6) 0.0037(5) 0.0041(4) 0.0041(4)
N2 0.0374(5) 0.0354(5) 0.0412(6) 0.0004(4) 0.0112(4) 0.0036(4)
O1 0.0480(5) 0.0411(5) 0.0337(5) 0.0089(4) 0.0027(4) -0.0012(4)
O2 0.0455(5) 0.0683(7) 0.0460(6) 0.0028(5) -0.0020(4) -0.0096(5)
O3 0.0470(5) 0.0467(5) 0.0485(6) 0.0123(4) 0.0070(4) 0.0074(4)
O4 0.0571(6) 0.0454(5) 0.0479(6) 0.0059(4) 0.0099(5) -0.0100(4)

loop_
_atom_type_symbol
_atom_type_description
_atom_type_scat_dispersion_real
_atom_type_scat_dispersion_imag
_atom_type_scat_source
C C 0.0033 0.0016 'International Tables Vol C Tables 4.2.6.8 and 6.1.1.4'
H H 0.0000 0.0000 'International Tables Vol C Tables 4.2.6.8 and 6.1.1.4'
N N 0.0061 0.0033 'International Tables Vol C Tables 4.2.6.8 and 6.1.1.4'
O O 0.0106 0.0060 'International Tables Vol C Tables 4.2.6.8 and 6.1.1.4'

loop_
_geom_angle_atom_site_label_1
_geom_angle_atom_site_label_2
_geom_angle_atom_site_label_3
_geom_angle
C6 C1 C2 117.69(13)
C6 C1 C7 120.63(15)
C2 C1 C7 121.66(15)
C3 C2 C1 121.24(13)
C3 C2 H2 119.4
C1 C2 H2 119.4
C4 C3 C2 120.73(13)
C4 C3 H3 119.6
C2 C3 H3 119.6
C3 C4 C5 118.18(12)
C3 C4 C11 121.74(11)
C5 C4 C11 120.07(11)
C6 C5 C4 120.87(12)
C6 C5 H5 119.6
C4 C5 H5 119.6
C5 C6 C1 121.27(13)
C5 C6 H6 119.4
C1 C6 H6 119.4
C1 C7 H7A 109.5
C1 C7 H7B 109.5
H7A C7 H7B 109.5
C1 C7 H7C 109.5
H7A C7 H7C 109.5
H7B C7 H7C 109.5
N1 C8 H8A 109.5
N1 C8 H8B 109.5
H8A C8 H8B 109.5
N1 C8 H8C 109.5
H8A C8 H8C 109.5
H8B C8 H8C 109.5
C16 C9 H9A 109.5
C16 C9 H9B 109.5
H9A C9 H9B 109.5
C16 C9 H9C 109.5
H9A C9 H9C 109.5
H9B C9 H9C 109.5
C16 C10 H10A 109.5
C16 C10 H10B 109.5
H10A C10 H10B 109.5
C16 C10 H10C 109.5
H10A C10 H10C 109.5
H10B C10 H10C 109.5
C12 C11 C19 108.85(10)
C12 C11 C4 111.92(10)
C19 C11 C4 109.86(10)
C12 C11 H11 108.7
C19 C11 H11 108.7
C4 C11 H11 108.7
N2 C12 C13 119.94(11)
N2 C12 C11 117.14(11)
C13 C12 C11 122.74(11)
N1 C13 O1 112.05(11)
N1 C13 C12 127.95(12)
O1 C13 C12 120.00(11)
C19 C14 O1 122.61(11)
C19 C14 C15 126.15(12)
O1 C14 C15 111.22(11)
C14 C15 C16 111.57(11)
C14 C15 H15A 109.3
C16 C15 H15A 109.3
C14 C15 H15B 109.3
C16 C15 H15B 109.3
H15A C15 H15B 108.0
C17 C16 C9 109.58(12)
C17 C16 C10 109.86(11)
C9 C16 C10 109.80(12)
C17 C16 C15 108.66(11)
C9 C16 C15 108.98(11)
C10 C16 C15 109.95(11)
C18 C17 C16 115.30(10)
C18 C17 H17A 108.5
C16 C17 H17A 108.5
C18 C17 H17B 108.5
C16 C17 H17B 108.5
H17A C17 H17B 107.5
O2 C18 C19 120.16(12)
O2 C18 C17 122.13(12)
C19 C18 C17 117.67(11)
C14 C19 C18 118.79(12)
C14 C19 C11 122.48(11)
C18 C19 C11 118.69(11)
C13 N1 C8 124.91(12)
C13 N1 H1 117.5
C8 N1 H1 117.5
O4 N2 O3 120.52(11)
O4 N2 C12 118.63(11)
O3 N2 C12 120.85(11)
C13 O1 C14 119.87(10)

loop_
_geom_bond_atom_site_label_1
_geom_bond_atom_site_label_2
_geom_bond_distance
C1 C6 1.386(2)
C1 C2 1.387(2)
C1 C7 1.509(2)
C2 C3 1.3854(19)
C2 H2 0.9300
C3 C4 1.3846(17)
C3 H3 0.9300
C4 C5 1.3879(18)
C4 C11 1.5318(16)
C5 C6 1.3806(19)
C5 H5 0.9300
C6 H6 0.9300
C7 H7A 0.9600
C7 H7B 0.9600
C7 H7C 0.9600
C8 N1 1.4528(18)
C8 H8A 0.9600
C8 H8B 0.9600
C8 H8C 0.9600
C9 C16 1.5281(19)
C9 H9A 0.9600
C9 H9B 0.9600
C9 H9C 0.9600
C10 C16 1.5299(19)
C10 H10A 0.9600
C10 H10B 0.9600
C10 H10C 0.9600
C11 C12 1.5030(17)
C11 C19 1.5034(17)
C11 H11 0.9800
C12 N2 1.3840(16)
C12 C13 1.3915(17)
C13 N1 1.3141(16)
C13 O1 1.3557(15)
C14 C19 1.3275(17)
C14 O1 1.3857(15)
C14 C15 1.4891(18)
C15 C16 1.5342(18)
C15 H15A 0.9700
C15 H15B 0.9700
C16 C17 1.527(2)
C17 C18 1.5043(19)
C17 H17A 0.9700
C17 H17B 0.9700
C18 O2 1.2165(16)
C18 C19 1.4767(17)
N1 H1 0.8600
N2 O4 1.2421(14)
N2 O3 1.2626(14)

loop_
_geom_hbond_atom_site_label_D
_geom_hbond_atom_site_label_H
_geom_hbond_atom_site_label_A
_geom_hbond_site_symmetry_A
_geom_hbond_distance_DH
_geom_hbond_distance_HA
_geom_hbond_distance_DA
_geom_hbond_angle_DHA
N1 H1 O3 . 0.86 1.98 2.6024(15) 129
C5 H5 O3 3_656 0.93 2.58 3.0685(17) 113
C10 H10A O4 2_555 0.96 2.54 3.4335(19) 154

loop_
_geom_torsion_atom_site_label_1
_geom_torsion_atom_site_label_2
_geom_torsion_atom_site_label_3
_geom_torsion_atom_site_label_4
_geom_torsion
C6 C1 C2 C3 -0.1(2)
C7 C1 C2 C3 178.62(16)
C1 C2 C3 C4 -1.1(2)
C2 C3 C4 C5 1.85(19)
C2 C3 C4 C11 -177.78(12)
C3 C4 C5 C6 -1.36(19)
C11 C4 C5 C6 178.27(12)
C4 C5 C6 C1 0.2(2)
C2 C1 C6 C5 0.6(2)
C7 C1 C6 C5 -178.14(16)
C3 C4 C11 C12 119.44(13)
C5 C4 C11 C12 -60.18(15)
C3 C4 C11 C19 -119.52(12)
C5 C4 C11 C19 60.86(14)
C19 C11 C12 N2 166.69(10)
C4 C11 C12 N2 -71.68(13)
C19 C11 C12 C13 -18.20(16)
C4 C11 C12 C13 103.42(13)
N2 C12 C13 N1 0.7(2)
C11 C12 C13 N1 -174.26(12)
N2 C12 C13 O1 -179.19(11)
C11 C12 C13 O1 5.84(18)
C19 C14 C15 C16 -23.05(19)
O1 C14 C15 C16 155.49(11)
C14 C15 C16 C17 48.46(15)
C14 C15 C16 C9 167.81(12)
C14 C15 C16 C10 -71.80(15)
C9 C16 C17 C18 -169.54(12)
C10 C16 C17 C18 69.75(15)
C15 C16 C17 C18 -50.56(15)
C16 C17 C18 O2 -157.41(13)
C16 C17 C18 C19 24.66(17)
O1 C14 C19 C18 176.46(11)
C15 C14 C19 C18 -5.1(2)
O1 C14 C19 C11 -6.08(19)
C15 C14 C19 C11 172.31(12)
O2 C18 C19 C14 -173.35(13)
C17 C18 C19 C14 4.61(18)
O2 C18 C19 C11 9.09(18)
C17 C18 C19 C11 -172.94(11)
C12 C11 C19 C14 18.29(16)
C4 C11 C19 C14 -104.58(13)
C12 C11 C19 C18 -164.25(10)
C4 C11 C19 C18 72.88(13)
O1 C13 N1 C8 1.70(18)
C12 C13 N1 C8 -178.21(13)
C13 C12 N2 O4 179.94(11)
C11 C12 N2 O4 -4.82(16)
C13 C12 N2 O3 0.15(18)
C11 C12 N2 O3 175.40(11)
N1 C13 O1 C14 -170.87(11)
C12 C13 O1 C14 9.05(17)
C19 C14 O1 C13 -9.14(18)
C15 C14 O1 C13 172.26(11)
